data_4510611
loop_
_publ_author_name
'Jones, Andrew O. F.'
'Blagden, Nicholas'
'McIntyre, Garry J.'
'Parkin, Andrew'
'Seaton, Colin C.'
'Thomas, Lynne H.'
'Wilson, Chick C.'

_publ_section_title
;
 Tuning Proton Disorder in 3,5-Dinitrobenzoic Acid Dimers: the Effect of
 Local Environment
;
_journal_issue 2
_journal_name_full 'Crystal Growth &amp; Design'
_journal_page_first 497
_journal_paper_doi 10.1021/cg300906j
_journal_volume 13
_journal_year 2013
_chemical_formula_sum 'C7 H4 N2 O6'
_chemical_formula_weight 212.12
_chemical_name_systematic
;
 3,5-dinitrobenzoic acid
;
_space_group_IT_number 14
_symmetry_cell_setting monoclinic
_symmetry_space_group_name_Hall '-P 2ybc'
_symmetry_space_group_name_H-M 'P 1 21/c 1'
_atom_sites_solution_hydrogens difmap
_atom_sites_solution_primary direct
_atom_sites_solution_secondary difmap
_audit_creation_method SHELXL-97
_cell_angle_alpha 90.00
_cell_angle_beta 97.577(5)
_cell_angle_gamma 90.00
_cell_formula_units_Z 4
_cell_length_a 9.7845(15)
_cell_length_b 8.9435(13)
_cell_length_c 9.4500(12)
_cell_measurement_reflns_used 3777
_cell_measurement_temperature 100
_cell_measurement_theta_max 54.97
_cell_measurement_theta_min 6.20
_cell_volume 819.7(2)
_computing_cell_refinement 'CrystalClear 1.4.0 (Rigaku, 2008)'
_computing_data_collection 'CrystalClear 1.4.0 (Rigaku, 2008)'
_computing_data_reduction 'CrystalClear 1.4.0 (Rigaku, 2008)'
_computing_molecular_graphics 'Mercury (McRae, 2006)'
_computing_publication_material 'WINGX (Farrugia, 1999)'
_computing_structure_refinement 'SHELXL-97 (Sheldrick, 2008)'
_computing_structure_solution 'SHELXS-97 (Sheldrick, 2008)'
_diffrn_ambient_temperature 100
_diffrn_measured_fraction_theta_full 0.992
_diffrn_measured_fraction_theta_max 0.992
_diffrn_measurement_device_type 'Rigaku R-AXIS RAPID IP Image Plate'
_diffrn_measurement_method 'Image Plate'
_diffrn_radiation_monochromator graphite
_diffrn_radiation_source 'fine-focus sealed tube'
_diffrn_radiation_type MoK\a
_diffrn_radiation_wavelength 0.71075
_diffrn_reflns_av_R_equivalents 0.0482
_diffrn_reflns_av_sigmaI/netI 0.0370
_diffrn_reflns_limit_h_max 12
_diffrn_reflns_limit_h_min -12
_diffrn_reflns_limit_k_max 11
_diffrn_reflns_limit_k_min -11
_diffrn_reflns_limit_l_max 12
_diffrn_reflns_limit_l_min -11
_diffrn_reflns_number 10131
_diffrn_reflns_theta_full 27.48
_diffrn_reflns_theta_max 27.48
_diffrn_reflns_theta_min 3.10
_exptl_absorpt_coefficient_mu 0.155
_exptl_absorpt_correction_T_max 1.0000
_exptl_absorpt_correction_T_min 0.9129
_exptl_absorpt_correction_type multi-scan
_exptl_absorpt_process_details 'ABSCOR, Rigaku 1995'
_exptl_crystal_colour 'pale yellow'
_exptl_crystal_density_diffrn 1.719
_exptl_crystal_density_method 'not measured'
_exptl_crystal_description needle
_exptl_crystal_F_000 432
_exptl_crystal_size_max 0.5
_exptl_crystal_size_mid 0.2
_exptl_crystal_size_min 0.1
_refine_diff_density_max 0.391
_refine_diff_density_min -0.391
_refine_diff_density_rms 0.094
_refine_ls_extinction_method none
_refine_ls_goodness_of_fit_ref 1.145
_refine_ls_hydrogen_treatment refall
_refine_ls_matrix_type full
_refine_ls_number_parameters 152
_refine_ls_number_reflns 1863
_refine_ls_number_restraints 0
_refine_ls_restrained_S_all 1.145
_refine_ls_R_factor_all 0.0881
_refine_ls_R_factor_gt 0.0442
_refine_ls_shift/su_max 0.000
_refine_ls_shift/su_mean 0.000
_refine_ls_structure_factor_coef Fsqd
_refine_ls_weighting_details 'calc w=1/[\s^2^(Fo^2^)+(0.0455P)^2^+1.0812P] where P=(Fo^2^+2Fc^2^)/3'
_refine_ls_weighting_scheme calc
_refine_ls_wR_factor_gt 0.0954
_refine_ls_wR_factor_ref 0.1423
_reflns_number_gt 1152
_reflns_number_total 1863
_reflns_threshold_expression >2\s(I)
_cod_data_source_file 35-dnba_100K_P21c_X-ray_CIF.cif
_cod_data_source_block 35-dnba_100k_p21c
_cod_original_sg_symbol_H-M P21/c
_cod_database_code 4510611

loop_
_symmetry_equiv_pos_as_xyz
'x, y, z'
'-x, y+1/2, -z+1/2'
'-x, -y, -z'
'x, -y-1/2, z-1/2'

loop_
_atom_site_label
_atom_site_type_symbol
_atom_site_fract_x
_atom_site_fract_y
_atom_site_fract_z
_atom_site_U_iso_or_equiv
_atom_site_adp_type
_atom_site_occupancy
_atom_site_symmetry_multiplicity
_atom_site_calc_flag
H3 H 0.105(3) -0.065(3) 0.604(3) 0.026(8) Uiso 1 1 d
H2 H 0.281(3) -0.273(4) 0.284(3) 0.026(8) Uiso 1 1 d
H1 H 0.392(3) 0.158(4) 0.396(3) 0.029(8) Uiso 1 1 d
H4 H 0.054(5) -0.521(6) 0.397(5) 0.081(15) Uiso 1 1 d
O3 O 0.1525(2) 0.1935(2) 0.68517(19) 0.0274(5) Uani 1 1 d
O1 O 0.0323(2) -0.3312(2) 0.56837(19) 0.0254(5) Uani 1 1 d
O6 O 0.5450(2) 0.0263(2) 0.2405(2) 0.0305(5) Uani 1 1 d
O2 O 0.1100(2) -0.4308(2) 0.3755(2) 0.0272(5) Uani 1 1 d
N2 N 0.4458(2) -0.0589(2) 0.2205(2) 0.0219(5) Uani 1 1 d
O5 O 0.4247(2) -0.1481(2) 0.1212(2) 0.0286(5) Uani 1 1 d
N1 N 0.2345(2) 0.1969(3) 0.5973(2) 0.0257(5) Uani 1 1 d
C3 C 0.1795(3) -0.1858(3) 0.4427(3) 0.0197(5) Uani 1 1 d
C4 C 0.2696(3) -0.1847(3) 0.3395(3) 0.0200(5) Uani 1 1 d
O4 O 0.3081(3) 0.3048(3) 0.5803(3) 0.0482(7) Uani 1 1 d
C7 C 0.1000(3) -0.3233(3) 0.4672(3) 0.0204(5) Uani 1 1 d
C6 C 0.3388(3) 0.0700(3) 0.4084(3) 0.0215(6) Uani 1 1 d
C2 C 0.1668(3) -0.0603(3) 0.5276(3) 0.0202(6) Uani 1 1 d
C1 C 0.2460(3) 0.0650(3) 0.5065(3) 0.0209(6) Uani 1 1 d
C5 C 0.3471(3) -0.0573(3) 0.3252(3) 0.0201(6) Uani 1 1 d

loop_
_atom_site_aniso_label
_atom_site_aniso_U_11
_atom_site_aniso_U_22
_atom_site_aniso_U_33
_atom_site_aniso_U_23
_atom_site_aniso_U_13
_atom_site_aniso_U_12
O3 0.0317(11) 0.0263(11) 0.0260(10) -0.0028(8) 0.0107(8) -0.0009(8)
O1 0.0305(10) 0.0239(10) 0.0233(9) -0.0008(8) 0.0089(8) -0.0066(8)
O6 0.0243(10) 0.0331(12) 0.0356(11) -0.0016(9) 0.0091(9) -0.0091(9)
O2 0.0347(11) 0.0197(10) 0.0292(10) -0.0035(8) 0.0123(9) -0.0039(8)
N2 0.0222(11) 0.0207(12) 0.0233(11) 0.0023(9) 0.0052(9) 0.0011(9)
O5 0.0354(11) 0.0247(10) 0.0276(10) -0.0057(8) 0.0111(8) -0.0037(9)
N1 0.0310(13) 0.0207(12) 0.0260(12) -0.0017(9) 0.0058(10) -0.0044(10)
C3 0.0194(12) 0.0175(13) 0.0225(13) 0.0011(10) 0.0039(10) -0.0014(10)
C4 0.0218(13) 0.0182(13) 0.0192(12) 0.0020(10) -0.0005(10) -0.0001(10)
O4 0.0665(17) 0.0324(13) 0.0527(14) -0.0190(11) 0.0342(13) -0.0280(12)
C7 0.0246(13) 0.0171(13) 0.0191(12) 0.0017(10) 0.0010(10) -0.0002(10)
C6 0.0225(13) 0.0193(13) 0.0227(13) 0.0006(10) 0.0026(10) -0.0036(11)
C2 0.0204(12) 0.0225(14) 0.0174(12) 0.0022(10) 0.0013(10) -0.0002(10)
C1 0.0227(13) 0.0176(13) 0.0215(13) -0.0024(10) 0.0000(10) -0.0001(10)
C5 0.0178(12) 0.0244(14) 0.0184(12) 0.0007(10) 0.0028(10) 0.0005(10)

loop_
_atom_type_symbol
_atom_type_description
_atom_type_scat_dispersion_real
_atom_type_scat_dispersion_imag
_atom_type_scat_source
C C 0.0033 0.0016 'International Tables Vol C Tables 4.2.6.8 and 6.1.1.4'
H H 0.0000 0.0000 'International Tables Vol C Tables 4.2.6.8 and 6.1.1.4'
N N 0.0061 0.0033 'International Tables Vol C Tables 4.2.6.8 and 6.1.1.4'
O O 0.0106 0.0060 'International Tables Vol C Tables 4.2.6.8 and 6.1.1.4'

loop_
_geom_angle_atom_site_label_1
_geom_angle_atom_site_label_2
_geom_angle_atom_site_label_3
_geom_angle
O5 N2 O6 124.8(2)
O5 N2 C5 117.4(2)
O6 N2 C5 117.8(2)
O4 N1 O3 123.7(2)
O4 N1 C1 117.6(2)
O3 N1 C1 118.7(2)
C2 C3 C4 120.6(2)
C2 C3 C7 119.1(2)
C4 C3 C7 120.3(2)
C5 C4 C3 118.5(2)
O1 C7 O2 124.4(2)
O1 C7 C3 120.9(2)
O2 C7 C3 114.7(2)
C1 C6 C5 116.4(2)
C1 C2 C3 118.1(2)
C6 C1 C2 123.4(2)
C6 C1 N1 118.2(2)
C2 C1 N1 118.4(2)
C4 C5 C6 123.0(2)
C4 C5 N2 118.3(2)
C6 C5 N2 118.7(2)

loop_
_geom_bond_atom_site_label_1
_geom_bond_atom_site_label_2
_geom_bond_distance
O3 N1 1.229(3)
O1 C7 1.235(3)
O6 N2 1.228(3)
O2 C7 1.307(3)
N2 O5 1.228(3)
N2 C5 1.472(3)
N1 O4 1.227(3)
N1 C1 1.472(3)
C3 C2 1.395(4)
C3 C4 1.398(4)
C3 C7 1.490(4)
C4 C5 1.385(4)
C6 C1 1.382(4)
C6 C5 1.392(4)
C2 C1 1.391(4)
